data_4122102
loop_
_publ_author_name
'Garlatti, Elena'
'Albring, Morten A.'
'Baker, Michael L.'
'Docherty, Rebecca J.'
'Mutka, Hannu'
'Guidi, Tatiana'
'Garcia Sakai, Victoria'
'Whitehead, George F. S.'
'Pritchard, Robin G.'
'Timco, Grigore A.'
'Tuna, Floriana'
'Amoretti, Giuseppe'
'Carretta, Stefano'
'Santini, Paolo'
'Lorusso, Giulia'
'Affronte, Marco'
'McInnes, Eric J. L.'
'Collison, David'
'Winpenny, Richard E. P.'

_publ_section_title
;
 A Detailed Study of the Magnetism of Chiral {Cr7M} Rings: An
 Investigation into Parametrization and Transferability of Parameters.
;
_journal_issue 27
_journal_name_full 'Journal of the American Chemical Society'
_journal_page_first 9763
_journal_page_last 9772
_journal_paper_doi 10.1021/ja5047445
_journal_volume 136
_journal_year 2014
_chemical_absolute_configuration rm
_chemical_formula_moiety 'C94 H158 Cr7 F3 N2 O35 Zn, 3(C3 H6 O)'
_chemical_formula_sum 'C103 H176 Cr7 F3 N2 O38 Zn'
_chemical_formula_weight 2536.86
_chemical_name_systematic
;
 ?
;
_space_group_IT_number 19
_symmetry_cell_setting orthorhombic
_symmetry_Int_Tables_number 19
_symmetry_space_group_name_Hall 'P 2ac 2ab'
_symmetry_space_group_name_H-M 'P 21 21 21'
_atom_sites_solution_hydrogens geom
_atom_sites_solution_primary direct
_audit_creation_date 2014-04-24T14:50:01-00:00
_audit_creation_method 'WinGX routine CIF_UPDATE'
_cell_angle_alpha 90
_cell_angle_beta 90
_cell_angle_gamma 90
_cell_formula_units_Z 4
_cell_length_a 17.0832(3)
_cell_length_b 26.3313(5)
_cell_length_c 30.3490(5)
_cell_measurement_reflns_used 31365
_cell_measurement_temperature 150(2)
_cell_measurement_theta_max 74.109
_cell_measurement_theta_min 2.909
_cell_volume 13651.7(4)
_computing_cell_refinement
;
        CrysAlisPro, Agilent Technologies,
        Version 1.171.36.32 (release 02-08-2013 CrysAlis171 .NET)
        (compiled Aug  2 2013,16:46:58)
;
_computing_data_collection
;
        CrysAlisPro, Agilent Technologies,
        Version 1.171.36.32 (release 02-08-2013 CrysAlis171 .NET)
        (compiled Aug  2 2013,16:46:58)
;
_computing_data_reduction
;
        CrysAlisPro, Agilent Technologies,
        Version 1.171.36.32 (release 02-08-2013 CrysAlis171 .NET)
        (compiled Aug  2 2013,16:46:58)
;
_computing_molecular_graphics 'Olex2 (Dolomanov et al., 2009)'
_computing_publication_material 'Olex2 (Dolomanov et al., 2009)'
_computing_structure_refinement 'XL (Sheldrick, 2008)'
_computing_structure_solution 'XS (Sheldrick, 2008)'
_diffrn_ambient_temperature 150(2)
_diffrn_measured_fraction_theta_full 0.999
_diffrn_measured_fraction_theta_max 0.998
_diffrn_measurement_device_type 'multiwire proportional'
_diffrn_measurement_method 'phi and omega scans'
_diffrn_orient_matrix_UB_11 -0.0561062
_diffrn_orient_matrix_UB_12 0.0456537
_diffrn_orient_matrix_UB_13 -0.0026744
_diffrn_orient_matrix_UB_21 0.0603874
_diffrn_orient_matrix_UB_22 0.033164
_diffrn_orient_matrix_UB_23 0.0243478
_diffrn_orient_matrix_UB_31 0.036577
_diffrn_orient_matrix_UB_32 0.0154581
_diffrn_orient_matrix_UB_33 -0.0444609
_diffrn_radiation_monochromator graphite
_diffrn_radiation_type CuK\a
_diffrn_radiation_wavelength 1.54178
_diffrn_reflns_av_R_equivalents 0.0514
_diffrn_reflns_av_unetI/netI 0.0778
_diffrn_reflns_Laue_measured_fraction_full 0.999
_diffrn_reflns_Laue_measured_fraction_max 0.998
_diffrn_reflns_limit_h_max 20
_diffrn_reflns_limit_h_min -17
_diffrn_reflns_limit_k_max 31
_diffrn_reflns_limit_k_min -31
_diffrn_reflns_limit_l_max 34
_diffrn_reflns_limit_l_min -36
_diffrn_reflns_number 78015
_diffrn_reflns_point_group_measured_fraction_full 0.993
_diffrn_reflns_point_group_measured_fraction_max 0.992
_diffrn_reflns_theta_full 67.679
_diffrn_reflns_theta_max 68.334
_diffrn_reflns_theta_min 2.221
_exptl_absorpt_coefficient_mu 5.220
_exptl_absorpt_correction_T_max 1
_exptl_absorpt_correction_T_min 0.5508
_exptl_absorpt_correction_type multi-scan
_exptl_absorpt_process_details
;
        CrysAlisPro, Agilent Technologies,
        Version 1.171.36.32 (release 02-08-2013 CrysAlis171 .NET)
        (compiled Aug  2 2013,16:46:58)
        Empirical absorption correction using spherical harmonics,
 implemented in SCALE3 ABSPACK scaling algorithm.
;
_exptl_crystal_density_diffrn 1.234
_exptl_crystal_F_000 5348.0
_refine_diff_density_max 0.692
_refine_diff_density_min -0.309
_refine_diff_density_rms 0.066
_refine_ls_abs_structure_details
;
 Flack x determined using 8222 quotients [(I+)-(I-)]/[(I+)+(I-)]
 (Parsons and Flack (2004), Acta Cryst. A60, s61).
;
_refine_ls_abs_structure_Flack 0.0030(18)
_refine_ls_extinction_method none
_refine_ls_goodness_of_fit_ref 1.018
_refine_ls_hydrogen_treatment constr
_refine_ls_matrix_type full
_refine_ls_number_parameters 1424
_refine_ls_number_reflns 24841
_refine_ls_number_restraints 30
_refine_ls_restrained_S_all 1.018
_refine_ls_R_factor_all 0.0629
_refine_ls_R_factor_gt 0.0495
_refine_ls_shift/su_max 0.082
_refine_ls_shift/su_mean 0.002
_refine_ls_structure_factor_coef Fsqd
_refine_ls_weighting_details
;
 w=1/[\s^2^(Fo^2^)+(0.0723P)^2^+4.5446P]
 where P=(Fo^2^+2Fc^2^)/3
;
_refine_ls_weighting_scheme calc
_refine_ls_wR_factor_gt 0.1192
_refine_ls_wR_factor_ref 0.1267
_reflns_number_gt 20919
_reflns_number_total 24841
_reflns_threshold_expression 'I > 2\s(I)'
_cod_data_source_file ja5047445_si_001.cif
_cod_data_source_block test
_cod_depositor_comments 'Adding full bibliography for 4122102--4122103.cif.'
_cod_original_formula_sum ' C103 H176 Cr7 F3 N2 O38 Zn'
_cod_database_code 4122102

loop_
_symmetry_equiv_pos_as_xyz
'x, y, z'
'-x+1/2, -y, z+1/2'
'x+1/2, -y+1/2, -z'
'-x, y+1/2, -z+1/2'

loop_
_atom_site_label
_atom_site_type_symbol
_atom_site_fract_x
_atom_site_fract_y
_atom_site_fract_z
_atom_site_U_iso_or_equiv
_atom_site_adp_type
_atom_site_occupancy
_atom_site_site_symmetry_order
_atom_site_calc_flag
_atom_site_refinement_flags_posn
_atom_site_refinement_flags_adp
_atom_site_refinement_flags_occupancy
_atom_site_disorder_assembly
_atom_site_disorder_group
Zn1 Zn -0.21628(3) -0.56890(2) -0.00649(2) 0.03463(13) Uani 1 1 d . . . . .
Cr4 Cr 0.12354(4) -0.54987(2) 0.23145(2) 0.02892(15) Uani 1 1 d . . . . .
Cr1 Cr -0.28070(4) -0.62873(3) 0.08717(2) 0.03406(16) Uani 1 1 d . . . . .
Cr2 Cr -0.21030(4) -0.64405(3) 0.19180(2) 0.03126(16) Uani 1 1 d . . . . .
Cr6 Cr 0.11713(4) -0.47162(3) 0.04611(2) 0.03167(16) Uani 1 1 d . . . . .
Cr7 Cr -0.01391(4) -0.53679(3) -0.01570(2) 0.03080(16) Uani 1 1 d . . . . .
Cr5 Cr 0.19547(4) -0.48258(3) 0.14622(2) 0.03335(16) Uani 1 1 d . . . . .
Cr3 Cr -0.03775(4) -0.62391(2) 0.24515(2) 0.02835(15) Uani 1 1 d . . . . .
F1 F -0.11499(12) -0.53133(9) 0.00838(7) 0.0374(6) Uani 1 1 d . . . . .
F2 F -0.22384(13) -0.57562(8) 0.06108(7) 0.0360(6) Uani 1 1 d . . . . .
F3 F -0.19662(12) -0.63991(8) 0.12859(7) 0.0318(5) Uani 1 1 d . . . . .
O26 O -0.01427(17) -0.46729(12) -0.03961(9) 0.0420(8) Uani 1 1 d . . . . .
O25 O 0.08975(16) -0.43197(12) -0.00693(9) 0.0408(8) Uani 1 1 d . . . . .
O28 O 0.09227(15) -0.54726(11) -0.04036(9) 0.0371(7) Uani 1 1 d . . . . .
O27 O 0.17895(16) -0.51829(11) 0.00912(9) 0.0379(7) Uani 1 1 d . . . . .
O22 O 0.21402(16) -0.43068(11) 0.04962(9) 0.0393(7) Uani 1 1 d . . . . .
O21 O 0.28140(17) -0.45868(12) 0.10827(10) 0.0452(8) Uani 1 1 d . . . . .
O24 O 0.06238(16) -0.41877(11) 0.08212(10) 0.0388(8) Uani 1 1 d . . . . .
O23 O 0.14331(18) -0.41623(11) 0.14016(10) 0.0412(8) Uani 1 1 d . . . . .
O18 O 0.25065(18) -0.45517(12) 0.19783(10) 0.0462(8) Uani 1 1 d . . . . .
O17 O 0.21418(17) -0.50915(11) 0.25117(9) 0.0417(8) Uani 1 1 d . . . . .
O20 O 0.25580(16) -0.54614(12) 0.15174(10) 0.0417(8) Uani 1 1 d . . . . .
O19 O 0.19236(16) -0.59644(11) 0.19874(10) 0.0377(7) Uani 1 1 d . . . . .
O14 O 0.14294(17) -0.59422(12) 0.28236(10) 0.0429(8) Uani 1 1 d . . . . .
O13 O 0.04477(17) -0.64981(11) 0.28420(10) 0.0407(8) Uani 1 1 d . . . . .
O16 O 0.05352(16) -0.50955(11) 0.26988(9) 0.0386(7) Uani 1 1 d . . . . .
O15 O -0.04753(16) -0.56200(10) 0.28331(9) 0.0343(7) Uani 1 1 d . . . . .
O10 O -0.11321(16) -0.65653(10) 0.28509(9) 0.0347(7) Uani 1 1 d . . . . .
O9 O -0.23161(16) -0.64906(12) 0.25472(9) 0.0418(8) Uani 1 1 d . . . . .
O12 O -0.02403(16) -0.68654(11) 0.21052(10) 0.0385(7) Uani 1 1 d . . . . .
O11 O -0.14668(17) -0.70624(10) 0.19103(10) 0.0382(7) Uani 1 1 d . . . . .
O6 O -0.30391(17) -0.68758(12) 0.18432(10) 0.0463(8) Uani 1 1 d . . . . .
O5 O -0.34168(18) -0.68355(13) 0.11440(10) 0.0491(9) Uani 1 1 d . . . . .
O8 O -0.27527(17) -0.58241(11) 0.19227(10) 0.0406(8) Uani 1 1 d . . . . .
O7 O -0.33103(18) -0.57793(13) 0.12628(10) 0.0477(9) Uani 1 1 d . . . . .
O2 O -0.37085(16) -0.61787(13) 0.04929(10) 0.0464(8) Uani 1 1 d . . . . .
O1 O -0.32379(17) -0.60220(13) -0.01797(10) 0.0470(9) Uani 1 1 d . . . . .
O4 O -0.23977(18) -0.68056(11) 0.04701(10) 0.0440(8) Uani 1 1 d . . . . .
O3 O -0.16724(17) -0.64286(11) -0.00461(11) 0.0446(8) Uani 1 1 d . . . . .
O30 O -0.18583(16) -0.56309(13) -0.07107(9) 0.0450(8) Uani 1 1 d . . . . .
O29 O -0.05440(16) -0.56313(12) -0.07165(9) 0.0379(7) Uani 1 1 d . . . . .
O35 O 0.02597(15) -0.51501(10) 0.04228(9) 0.0317(7) Uani 1 1 d . . . . .
O34 O 0.13740(15) -0.51325(10) 0.09775(9) 0.0314(7) Uani 1 1 d . . . . .
O33 O 0.10551(14) -0.50523(10) 0.18089(8) 0.0287(6) Uani 1 1 d . . . . .
O32 O 0.03279(15) -0.58500(9) 0.20717(8) 0.0275(6) Uani 1 1 d . . . . .
O31 O -0.11785(15) -0.60221(9) 0.20243(8) 0.0273(6) Uani 1 1 d . . . . .
N1 N -0.00764(19) -0.60957(12) 0.01147(10) 0.0323(8) Uani 1 1 d . . . . .
H1 H -0.0612 -0.6185 0.0201 0.039 Uiso 1 1 calc R U . . .
N2 N -0.2774(2) -0.49907(14) -0.00394(12) 0.0405(9) Uani 1 1 d . . . . .
C1 C -0.3784(3) -0.60976(17) 0.00858(15) 0.0417(11) Uani 1 1 d . . . . .
C2 C -0.4630(3) -0.60720(19) -0.00890(15) 0.0462(12) Uani 1 1 d . . . . .
C3 C -0.4802(3) -0.5520(2) -0.0184(3) 0.091(2) Uani 1 1 d . . . . .
H3A H -0.4867 -0.5339 0.0088 0.136 Uiso 1 1 calc R U . . .
H3B H -0.5273 -0.5495 -0.0355 0.136 Uiso 1 1 calc R U . . .
H3C H -0.4375 -0.5375 -0.0347 0.136 Uiso 1 1 calc R U . . .
C4 C -0.4685(4) -0.6381(3) -0.0508(2) 0.085(2) Uani 1 1 d . . . . .
H4A H -0.4314 -0.6255 -0.0719 0.127 Uiso 1 1 calc R U . . .
H4B H -0.5204 -0.6354 -0.0627 0.127 Uiso 1 1 calc R U . . .
H4C H -0.4572 -0.6731 -0.0444 0.127 Uiso 1 1 calc R U . . .
C5 C -0.5191(3) -0.6296(3) 0.0244(2) 0.100(3) Uani 1 1 d . . . . .
H5A H -0.5112 -0.6656 0.0262 0.150 Uiso 1 1 calc R U . . .
H5B H -0.5719 -0.6228 0.0155 0.150 Uiso 1 1 calc R U . . .
H5C H -0.5097 -0.6146 0.0528 0.150 Uiso 1 1 calc R U . . .
C6 C -0.2028(2) -0.67946(17) 0.01033(16) 0.0438(12) Uani 1 1 d . . . . .
C7 C -0.2098(3) -0.7285(2) -0.0162(2) 0.0722(18) Uani 1 1 d . . . . .
C8 C -0.2948(4) -0.7283(3) -0.0341(3) 0.171(3) Uani 1 1 d . . . . .
H8A H -0.3275 -0.7087 -0.0149 0.256 Uiso 1 1 calc R U . . .
H8B H -0.3141 -0.7626 -0.0355 0.256 Uiso 1 1 calc R U . . .
H8C H -0.2954 -0.7137 -0.0631 0.256 Uiso 1 1 calc R U . . .
C9 C -0.1941(6) -0.7735(2) 0.0114(3) 0.139(3) Uani 1 1 d . . . . .
H9A H -0.1399 -0.7739 0.0197 0.208 Uiso 1 1 calc R U . . .
H9B H -0.2061 -0.8038 -0.0050 0.208 Uiso 1 1 calc R U . . .
H9C H -0.2261 -0.7722 0.0373 0.208 Uiso 1 1 calc R U . . .
C10 C -0.1563(4) -0.7286(2) -0.0555(2) 0.0761(19) Uani 1 1 d . . . . .
H10A H -0.1687 -0.7003 -0.0741 0.114 Uiso 1 1 calc R U . . .
H10B H -0.1631 -0.7596 -0.0716 0.114 Uiso 1 1 calc R U . . .
H10C H -0.1030 -0.7259 -0.0457 0.114 Uiso 1 1 calc R U . . .
C11 C -0.3428(2) -0.70172(16) 0.15220(15) 0.0381(11) Uani 1 1 d . . . . .
C12 C -0.4021(3) -0.74515(18) 0.16025(18) 0.0508(13) Uani 1 1 d . . . . .
C13 C -0.4786(4) -0.7294(3) 0.1477(5) 0.231(6) Uani 1 1 d . . . . .
H13A H -0.4957 -0.7025 0.1667 0.347 Uiso 1 1 calc R U . . .
H13B H -0.5140 -0.7576 0.1500 0.347 Uiso 1 1 calc R U . . .
H13C H -0.4776 -0.7175 0.1178 0.347 Uiso 1 1 calc R U . . .
C14 C -0.3737(6) -0.7888(3) 0.1323(5) 0.218(6) Uani 1 1 d . . . . .
H14A H -0.4034 -0.7901 0.1055 0.327 Uiso 1 1 calc R U . . .
H14B H -0.3802 -0.8201 0.1482 0.327 Uiso 1 1 calc R U . . .
H14C H -0.3193 -0.7841 0.1255 0.327 Uiso 1 1 calc R U . . .
C15 C -0.3958(7) -0.7652(4) 0.2043(3) 0.255(4) Uani 1 1 d . . . . .
H15A H -0.3416 -0.7702 0.2115 0.382 Uiso 1 1 calc R U . . .
H15B H -0.4229 -0.7970 0.2060 0.382 Uiso 1 1 calc R U . . .
H15C H -0.4186 -0.7416 0.2248 0.382 Uiso 1 1 calc R U . . .
C16 C -0.3234(2) -0.56479(17) 0.16553(14) 0.0393(11) Uani 1 1 d . . . . .
C17 C -0.3791(4) -0.5243(2) 0.18305(18) 0.0694(16) Uani 1 1 d . . . . .
C18 C -0.3298(6) -0.4852(3) 0.2076(4) 0.169(4) Uani 1 1 d . . . . .
H18A H -0.2923 -0.5024 0.2259 0.254 Uiso 1 1 calc R U . . .
H18B H -0.3632 -0.4646 0.2257 0.254 Uiso 1 1 calc R U . . .
H18C H -0.3029 -0.4641 0.1868 0.254 Uiso 1 1 calc R U . . .
C19 C -0.4275(4) -0.5478(4) 0.2175(3) 0.142(3) Uani 1 1 d . . . . .
H19A H -0.4537 -0.5771 0.2057 0.213 Uiso 1 1 calc R U . . .
H19B H -0.4657 -0.5238 0.2278 0.213 Uiso 1 1 calc R U . . .
H19C H -0.3948 -0.5580 0.2417 0.213 Uiso 1 1 calc R U . . .
C20 C -0.4213(6) -0.4978(3) 0.1482(3) 0.194(3) Uani 1 1 d . . . . .
H20A H -0.3849 -0.4788 0.1306 0.292 Uiso 1 1 calc R U . . .
H20B H -0.4588 -0.4751 0.1611 0.292 Uiso 1 1 calc R U . . .
H20C H -0.4479 -0.5221 0.1300 0.292 Uiso 1 1 calc R U . . .
C21 C -0.1867(2) -0.65713(15) 0.28646(14) 0.0343(10) Uani 1 1 d . . . . .
C22 C -0.2262(3) -0.66752(18) 0.33081(15) 0.0443(12) Uani 1 1 d . . . . .
C23 C -0.2768(4) -0.7151(2) 0.32607(19) 0.0799(19) Uani 1 1 d . . . . .
H23A H -0.3191 -0.7083 0.3061 0.120 Uiso 1 1 calc R U . . .
H23B H -0.2976 -0.7244 0.3543 0.120 Uiso 1 1 calc R U . . .
H23C H -0.2455 -0.7425 0.3148 0.120 Uiso 1 1 calc R U . . .
C24 C -0.2758(3) -0.6203(3) 0.34213(19) 0.0770(18) Uani 1 1 d . . . . .
H24A H -0.2435 -0.5905 0.3407 0.116 Uiso 1 1 calc R U . . .
H24B H -0.2967 -0.6237 0.3713 0.116 Uiso 1 1 calc R U . . .
H24C H -0.3180 -0.6172 0.3214 0.116 Uiso 1 1 calc R U . . .
C25 C -0.1657(3) -0.6754(2) 0.36687(15) 0.0526(14) Uani 1 1 d . . . . .
H25A H -0.1364 -0.7057 0.3609 0.079 Uiso 1 1 calc R U . . .
H25B H -0.1917 -0.6786 0.3948 0.079 Uiso 1 1 calc R U . . .
H25C H -0.1309 -0.6468 0.3677 0.079 Uiso 1 1 calc R U . . .
C26 C -0.0746(3) -0.71455(16) 0.19354(15) 0.0389(11) Uani 1 1 d . . . . .
C27 C -0.0445(4) -0.76455(19) 0.1732(2) 0.0652(17) Uani 1 1 d . . . . .
C28 C -0.0030(9) -0.7483(4) 0.1324(3) 0.275(5) Uani 1 1 d . . . . .
H28A H -0.0407 -0.7379 0.1107 0.412 Uiso 1 1 calc R U . . .
H28B H 0.0272 -0.7762 0.1211 0.412 Uiso 1 1 calc R U . . .
H28C H 0.0311 -0.7204 0.1391 0.412 Uiso 1 1 calc R U . . .
C29 C 0.0123(7) -0.7887(3) 0.2022(4) 0.246(5) Uani 1 1 d . . . . .
H29A H 0.0473 -0.7634 0.2137 0.370 Uiso 1 1 calc R U . . .
H29B H 0.0418 -0.8134 0.1859 0.370 Uiso 1 1 calc R U . . .
H29C H -0.0145 -0.8051 0.2260 0.370 Uiso 1 1 calc R U . . .
C30 C -0.1081(5) -0.7980(3) 0.1587(4) 0.171(4) Uani 1 1 d . . . . .
H30A H -0.1346 -0.8116 0.1840 0.256 Uiso 1 1 calc R U . . .
H30B H -0.0869 -0.8253 0.1415 0.256 Uiso 1 1 calc R U . . .
H30C H -0.1446 -0.7790 0.1412 0.256 Uiso 1 1 calc R U . . .
C31 C 0.1095(2) -0.63284(17) 0.29748(13) 0.0361(10) Uani 1 1 d . . . . .
C32 C 0.1497(3) -0.6605(2) 0.33530(17) 0.0569(14) Uani 1 1 d . . . . .
C33 C 0.2360(4) -0.6661(3) 0.3249(3) 0.128(3) Uani 1 1 d . . . . .
H33A H 0.2426 -0.6907 0.3019 0.192 Uiso 1 1 calc R U . . .
H33B H 0.2634 -0.6771 0.3508 0.192 Uiso 1 1 calc R U . . .
H33C H 0.2566 -0.6340 0.3154 0.192 Uiso 1 1 calc R U . . .
C34 C 0.1430(6) -0.6255(3) 0.3755(2) 0.132(4) Uani 1 1 d . . . . .
H34A H 0.1711 -0.5946 0.3700 0.198 Uiso 1 1 calc R U . . .
H34B H 0.1647 -0.6422 0.4008 0.198 Uiso 1 1 calc R U . . .
H34C H 0.0889 -0.6178 0.3808 0.198 Uiso 1 1 calc R U . . .
C35 C 0.1114(4) -0.7104(2) 0.3453(2) 0.090(2) Uani 1 1 d . . . . .
H35A H 0.0577 -0.7048 0.3533 0.135 Uiso 1 1 calc R U . . .
H35B H 0.1383 -0.7266 0.3692 0.135 Uiso 1 1 calc R U . . .
H35C H 0.1136 -0.7318 0.3197 0.135 Uiso 1 1 calc R U . . .
C36 C -0.0095(2) -0.52191(16) 0.28885(13) 0.0346(10) Uani 1 1 d . . . . .
C37 C -0.0425(3) -0.4828(2) 0.32122(17) 0.0598(14) Uani 1 1 d . . . . .
C38 C 0.0210(5) -0.4522(3) 0.3418(3) 0.142(3) Uani 1 1 d . . . . .
H38A H 0.0552 -0.4743 0.3580 0.214 Uiso 1 1 calc R U . . .
H38B H -0.0015 -0.4276 0.3614 0.214 Uiso 1 1 calc R U . . .
H38C H 0.0502 -0.4351 0.3192 0.214 Uiso 1 1 calc R U . . .
C39 C -0.0957(4) -0.5065(2) 0.3544(2) 0.088(2) Uani 1 1 d . . . . .
H39A H -0.1380 -0.5232 0.3396 0.132 Uiso 1 1 calc R U . . .
H39B H -0.1163 -0.4806 0.3735 0.132 Uiso 1 1 calc R U . . .
H39C H -0.0670 -0.5308 0.3716 0.132 Uiso 1 1 calc R U . . .
C40 C -0.0923(6) -0.4465(3) 0.2929(3) 0.151(3) Uani 1 1 d . . . . .
H40A H -0.0617 -0.4346 0.2684 0.227 Uiso 1 1 calc R U . . .
H40B H -0.1087 -0.4181 0.3104 0.227 Uiso 1 1 calc R U . . .
H40C H -0.1375 -0.4643 0.2821 0.227 Uiso 1 1 calc R U . . .
C41 C 0.2554(2) -0.47329(17) 0.23607(14) 0.0397(11) Uani 1 1 d . . . . .
C42 C 0.3160(3) -0.4492(2) 0.26635(17) 0.0574(14) Uani 1 1 d . . . . .
C43 C 0.3478(4) -0.4881(3) 0.2981(2) 0.089(2) Uani 1 1 d . . . . .
H43A H 0.3052 -0.5047 0.3128 0.134 Uiso 1 1 calc R U . . .
H43B H 0.3804 -0.4715 0.3195 0.134 Uiso 1 1 calc R U . . .
H43C H 0.3781 -0.5128 0.2822 0.134 Uiso 1 1 calc R U . . .
C44 C 0.2677(5) -0.4083(3) 0.2924(2) 0.099(3) Uani 1 1 d . . . . .
H44A H 0.2510 -0.3821 0.2725 0.148 Uiso 1 1 calc R U . . .
H44B H 0.3000 -0.3937 0.3150 0.148 Uiso 1 1 calc R U . . .
H44C H 0.2228 -0.4240 0.3056 0.148 Uiso 1 1 calc R U . . .
C45 C 0.3797(4) -0.4240(3) 0.2399(2) 0.118(2) Uani 1 1 d . . . . .
H45A H 0.4088 -0.4493 0.2241 0.177 Uiso 1 1 calc R U . . .
H45B H 0.4141 -0.4060 0.2594 0.177 Uiso 1 1 calc R U . . .
H45C H 0.3567 -0.4006 0.2194 0.177 Uiso 1 1 calc R U . . .
C46 C 0.2432(2) -0.58777(17) 0.17022(14) 0.0377(11) Uani 1 1 d . . . . .
C47 C 0.2945(4) -0.6323(2) 0.1560(2) 0.0770(19) Uani 1 1 d . . . . .
C48 C 0.2486(8) -0.6778(3) 0.1533(5) 0.345(6) Uani 1 1 d . . . . .
H48A H 0.2096 -0.6775 0.1760 0.517 Uiso 1 1 calc R U . . .
H48B H 0.2820 -0.7068 0.1570 0.517 Uiso 1 1 calc R U . . .
H48C H 0.2236 -0.6794 0.1250 0.517 Uiso 1 1 calc R U . . .
C49 C 0.3349(8) -0.6505(6) 0.1954(5) 0.444(6) Uani 1 1 d . . . . .
H49A H 0.3775 -0.6282 0.2023 0.666 Uiso 1 1 calc R U . . .
H49B H 0.3547 -0.6841 0.1902 0.666 Uiso 1 1 calc R U . . .
H49C H 0.2989 -0.6513 0.2197 0.666 Uiso 1 1 calc R U . . .
C50 C 0.3425(6) -0.6242(3) 0.1212(3) 0.247(3) Uani 1 1 d . . . . .
H50A H 0.3117 -0.6199 0.0950 0.371 Uiso 1 1 calc R U . . .
H50B H 0.3769 -0.6527 0.1177 0.371 Uiso 1 1 calc R U . . .
H50C H 0.3729 -0.5941 0.1263 0.371 Uiso 1 1 calc R U . . .
C51 C 0.2755(2) -0.43496(17) 0.07249(14) 0.0388(11) Uani 1 1 d . . . . .
C52 C 0.3493(3) -0.4079(2) 0.05670(18) 0.0591(15) Uani 1 1 d . . . . .
C53 C 0.3558(5) -0.3614(3) 0.0853(3) 0.134(3) Uani 1 1 d . . . . .
H53A H 0.3140 -0.3383 0.0784 0.202 Uiso 1 1 calc R U . . .
H53B H 0.4051 -0.3450 0.0801 0.202 Uiso 1 1 calc R U . . .
H53C H 0.3523 -0.3711 0.1158 0.202 Uiso 1 1 calc R U . . .
C54 C 0.4187(4) -0.4402(4) 0.0648(3) 0.163(4) Uani 1 1 d . . . . .
H54A H 0.4123 -0.4581 0.0922 0.244 Uiso 1 1 calc R U . . .
H54B H 0.4647 -0.4194 0.0663 0.244 Uiso 1 1 calc R U . . .
H54C H 0.4241 -0.4643 0.0412 0.244 Uiso 1 1 calc R U . . .
C55 C 0.3421(4) -0.3922(3) 0.0099(2) 0.099(2) Uani 1 1 d . . . . .
H55A H 0.3375 -0.4218 -0.0084 0.149 Uiso 1 1 calc R U . . .
H55B H 0.3877 -0.3732 0.0014 0.149 Uiso 1 1 calc R U . . .
H55C H 0.2964 -0.3714 0.0063 0.149 Uiso 1 1 calc R U . . .
C56 C 0.0887(3) -0.39903(16) 0.11742(14) 0.0382(11) Uani 1 1 d . . . . .
C57 C 0.0489(3) -0.35044(19) 0.13427(18) 0.0559(14) Uani 1 1 d . . . . .
C58 C 0.1066(4) -0.3193(2) 0.1601(2) 0.090(2) Uani 1 1 d . . . . .
H58A H 0.1239 -0.3383 0.1853 0.135 Uiso 1 1 calc R U . . .
H58B H 0.0821 -0.2884 0.1697 0.135 Uiso 1 1 calc R U . . .
H58C H 0.1508 -0.3113 0.1418 0.135 Uiso 1 1 calc R U . . .
C59 C 0.0101(5) -0.3220(2) 0.0981(2) 0.107(3) Uani 1 1 d . . . . .
H59A H 0.0491 -0.3052 0.0805 0.160 Uiso 1 1 calc R U . . .
H59B H -0.0249 -0.2973 0.1103 0.160 Uiso 1 1 calc R U . . .
H59C H -0.0188 -0.3452 0.0799 0.160 Uiso 1 1 calc R U . . .
C60 C -0.0140(4) -0.3684(3) 0.1671(2) 0.098(2) Uani 1 1 d . . . . .
H60A H -0.0537 -0.3871 0.1516 0.147 Uiso 1 1 calc R U . . .
H60B H -0.0373 -0.3395 0.1812 0.147 Uiso 1 1 calc R U . . .
H60C H 0.0096 -0.3899 0.1889 0.147 Uiso 1 1 calc R U . . .
C61 C 0.0372(3) -0.43337(17) -0.03612(14) 0.0397(11) Uani 1 1 d . . . . .
C62 C 0.0383(3) -0.39161(18) -0.07052(16) 0.0496(13) Uani 1 1 d . . . . .
C63 C 0.0652(8) -0.4152(3) -0.1133(2) 0.162(5) Uani 1 1 d . . . . .
H63A H 0.1189 -0.4254 -0.1106 0.243 Uiso 1 1 calc R U . . .
H63B H 0.0602 -0.3908 -0.1366 0.243 Uiso 1 1 calc R U . . .
H63C H 0.0335 -0.4444 -0.1197 0.243 Uiso 1 1 calc R U . . .
C64 C 0.0978(4) -0.3512(2) -0.0594(2) 0.099(2) Uani 1 1 d . . . . .
H64A H 0.0933 -0.3424 -0.0288 0.148 Uiso 1 1 calc R U . . .
H64B H 0.0884 -0.3217 -0.0772 0.148 Uiso 1 1 calc R U . . .
H64C H 0.1494 -0.3640 -0.0651 0.148 Uiso 1 1 calc R U . . .
C65 C -0.0405(4) -0.3703(3) -0.0747(3) 0.150(3) Uani 1 1 d . . . . .
H65A H -0.0764 -0.3966 -0.0831 0.225 Uiso 1 1 calc R U . . .
H65B H -0.0404 -0.3442 -0.0967 0.225 Uiso 1 1 calc R U . . .
H65C H -0.0564 -0.3561 -0.0469 0.225 Uiso 1 1 calc R U . . .
C66 C 0.1616(2) -0.54003(17) -0.02624(13) 0.0363(10) Uani 1 1 d . . . . .
C67 C 0.2292(3) -0.55853(19) -0.05540(15) 0.0467(12) Uani 1 1 d . . . . .
C68 C 0.2959(4) -0.5760(3) -0.0263(2) 0.099(2) Uani 1 1 d . . . . .
H68A H 0.3202 -0.5470 -0.0128 0.148 Uiso 1 1 calc R U . . .
H68B H 0.3338 -0.5938 -0.0437 0.148 Uiso 1 1 calc R U . . .
H68C H 0.2761 -0.5982 -0.0038 0.148 Uiso 1 1 calc R U . . .
C69 C 0.2514(5) -0.5146(3) -0.0833(2) 0.110(2) Uani 1 1 d . . . . .
H69A H 0.2052 -0.5003 -0.0964 0.165 Uiso 1 1 calc R U . . .
H69B H 0.2865 -0.5257 -0.1060 0.165 Uiso 1 1 calc R U . . .
H69C H 0.2768 -0.4894 -0.0655 0.165 Uiso 1 1 calc R U . . .
C70 C 0.2047(3) -0.6011(3) -0.08463(18) 0.0765(19) Uani 1 1 d . . . . .
H70A H 0.1870 -0.6291 -0.0670 0.115 Uiso 1 1 calc R U . . .
H70B H 0.2483 -0.6117 -0.1023 0.115 Uiso 1 1 calc R U . . .
H70C H 0.1630 -0.5900 -0.1035 0.115 Uiso 1 1 calc R U . . .
C71 C -0.1206(2) -0.56604(17) -0.08972(13) 0.0378(10) Uani 1 1 d . . . . .
C72 C -0.1199(3) -0.5735(2) -0.13974(15) 0.0509(13) Uani 1 1 d . . . . .
C73 C -0.0566(5) -0.6076(4) -0.1525(2) 0.168(4) Uani 1 1 d . . . . .
H73A H -0.0192 -0.6098 -0.1290 0.252 Uiso 1 1 calc R U . . .
H73B H -0.0314 -0.5946 -0.1785 0.252 Uiso 1 1 calc R U . . .
H73C H -0.0775 -0.6407 -0.1585 0.252 Uiso 1 1 calc R U . . .
C74 C -0.1025(12) -0.5218(4) -0.1591(3) 0.276(11) Uani 1 1 d . . . . .
H74A H -0.1508 -0.5053 -0.1668 0.415 Uiso 1 1 calc R U . . .
H74B H -0.0709 -0.5257 -0.1850 0.415 Uiso 1 1 calc R U . . .
H74C H -0.0750 -0.5016 -0.1378 0.415 Uiso 1 1 calc R U . . .
C75 C -0.1956(4) -0.5879(5) -0.1571(2) 0.189(5) Uani 1 1 d . . . . .
H75A H -0.2019 -0.6240 -0.1548 0.283 Uiso 1 1 calc R U . . .
H75B H -0.1990 -0.5780 -0.1875 0.283 Uiso 1 1 calc R U . . .
H75C H -0.2360 -0.5712 -0.1406 0.283 Uiso 1 1 calc R U . . .
C76 C -0.0819(2) -0.57827(15) 0.16469(13) 0.0308(10) Uani 1 1 d . . . . .
H76A H -0.1187 -0.5559 0.1500 0.037 Uiso 1 1 calc R U . . .
H76B H -0.0638 -0.6035 0.1438 0.037 Uiso 1 1 calc R U . . .
C77 C -0.0138(2) -0.54845(15) 0.18329(13) 0.0316(9) Uani 1 1 d . . . . .
H77 H -0.0352 -0.5246 0.2050 0.038 Uiso 1 1 calc R U . . .
C78 C 0.0401(2) -0.51852(15) 0.15346(12) 0.0304(9) Uani 1 1 d . . . . .
H78 H 0.0134 -0.4874 0.1441 0.036 Uiso 1 1 calc R U . . .
C79 C 0.0751(2) -0.54465(15) 0.11327(12) 0.0294(9) Uani 1 1 d . . . . .
H79 H 0.0970 -0.5774 0.1225 0.035 Uiso 1 1 calc R U . . .
C80 C 0.0186(2) -0.55392(15) 0.07457(12) 0.0306(9) Uani 1 1 d . . . . .
H80 H -0.0353 -0.5546 0.0856 0.037 Uiso 1 1 calc R U . . .
C81 C 0.0376(2) -0.60468(16) 0.05325(13) 0.0341(10) Uani 1 1 d . . . . .
H81A H 0.0933 -0.6067 0.0471 0.041 Uiso 1 1 calc R U . . .
H81B H 0.0240 -0.6322 0.0731 0.041 Uiso 1 1 calc R U . . .
C82 C 0.0207(3) -0.65190(16) -0.01661(15) 0.0444(12) Uani 1 1 d . . . . .
H82A H 0.0725 -0.6435 -0.0275 0.053 Uiso 1 1 calc R U . . .
H82B H -0.0138 -0.6552 -0.0419 0.053 Uiso 1 1 calc R U . . .
C83 C 0.0244(4) -0.70249(18) 0.00707(18) 0.0624(16) Uani 1 1 d . . . . .
H83A H 0.0405 -0.7284 -0.0132 0.094 Uiso 1 1 calc R U . . .
H83B H -0.0263 -0.7107 0.0186 0.094 Uiso 1 1 calc R U . . .
H83C H 0.0614 -0.7004 0.0308 0.094 Uiso 1 1 calc R U . . .
C84 C -0.3178(3) -0.48482(18) 0.03223(15) 0.0437(12) Uani 1 1 d . . . . .
H84 H -0.3175 -0.5063 0.0565 0.052 Uiso 1 1 calc R U . . .
C85 C -0.3592(3) -0.44065(18) 0.03514(15) 0.0456(12) Uani 1 1 d . . . . .
H85 H -0.3838 -0.4318 0.0614 0.055 Uiso 1 1 calc R U . . .
C86 C -0.3645(3) -0.40890(17) -0.00141(16) 0.0439(12) Uani 1 1 d . . . . .
C87 C -0.3256(3) -0.4242(2) -0.03894(17) 0.0548(14) Uani 1 1 d . . . . .
H87 H -0.3279 -0.4045 -0.0643 0.066 Uiso 1 1 calc R U . . .
C88 C -0.2837(3) -0.46835(19) -0.03877(16) 0.0521(13) Uani 1 1 d . . . . .
H88 H -0.2579 -0.4776 -0.0645 0.063 Uiso 1 1 calc R U . . .
C89 C -0.4118(3) -0.36101(18) 0.00083(16) 0.0474(13) Uani 1 1 d . . . . .
C90 C -0.4142(3) -0.33243(19) 0.03874(19) 0.0581(15) Uani 1 1 d . . . . .
H90 H -0.3857 -0.3425 0.0633 0.070 Uiso 1 1 calc R U . . .
C91 C -0.4593(4) -0.2883(2) 0.0404(2) 0.0686(17) Uani 1 1 d . . . . .
H91 H -0.4603 -0.2689 0.0660 0.082 Uiso 1 1 calc R U . . .
C92 C -0.5025(3) -0.2731(2) 0.0042(2) 0.0653(17) Uani 1 1 d . . . . .
H92 H -0.5332 -0.2440 0.0055 0.078 Uiso 1 1 calc R U . . .
C93 C -0.4994(3) -0.3014(2) -0.0334(2) 0.0623(16) Uani 1 1 d . . . . .
H93 H -0.5275 -0.2909 -0.0580 0.075 Uiso 1 1 calc R U . . .
C94 C -0.4558(3) -0.34482(19) -0.03571(18) 0.0526(14) Uani 1 1 d . . . . .
H94 H -0.4552 -0.3638 -0.0616 0.063 Uiso 1 1 calc R U . . .
O37 O -0.2225(3) -0.3828(2) 0.09316(19) 0.1143(19) Uani 1 1 d . . . . .
C98 C -0.1414(4) -0.4048(3) 0.0326(2) 0.091(2) Uani 1 1 d . . . . .
H98A H -0.1710 -0.3800 0.0165 0.137 Uiso 1 1 calc R U . . .
H98B H -0.1416 -0.4364 0.0168 0.137 Uiso 1 1 calc R U . . .
H98C H -0.0885 -0.3932 0.0360 0.137 Uiso 1 1 calc R U . . .
C99 C -0.1767(4) -0.4122(2) 0.0763(2) 0.084(2) Uani 1 1 d . . . . .
C100 C -0.1504(4) -0.4598(3) 0.1001(2) 0.087(2) Uani 1 1 d . . . . .
H10D H -0.1609 -0.4564 0.1311 0.130 Uiso 1 1 calc R U . . .
H10E H -0.0952 -0.4647 0.0957 0.130 Uiso 1 1 calc R U . . .
H10F H -0.1783 -0.4886 0.0887 0.130 Uiso 1 1 calc R U . . .
C1A C -0.3548(9) -0.3212(10) 0.2412(6) 0.214(10) Uani 0.499(5) 1 d D U P A 1
H1AA H -0.3588 -0.3317 0.2715 0.321 Uiso 0.499(5) 1 calc R U P A 1
H1AB H -0.3879 -0.3422 0.2233 0.321 Uiso 0.499(5) 1 calc R U P A 1
H1AC H -0.3711 -0.2864 0.2386 0.321 Uiso 0.499(5) 1 calc R U P A 1
C2A C -0.2778(10) -0.3259(11) 0.2273(6) 0.238(13) Uani 0.499(5) 1 d D U P A 1
C3A C -0.2102(10) -0.3250(12) 0.2482(8) 0.353(15) Uani 0.499(5) 1 d D . P A 1
H3AA H -0.2168 -0.3086 0.2763 0.529 Uiso 0.499(5) 1 calc R U P A 1
H3AB H -0.1726 -0.3065 0.2310 0.529 Uiso 0.499(5) 1 calc R U P A 1
H3AC H -0.1920 -0.3591 0.2526 0.529 Uiso 0.499(5) 1 calc R U P A 1
O1A O -0.2729(16) -0.3335(8) 0.1838(5) 0.313(12) Uani 0.499(5) 1 d D U P A 1
O36 O -0.1881(5) -0.2871(3) -0.0314(3) 0.170(3) Uani 1 1 d . . . . .
C95 C -0.2214(5) -0.2554(3) 0.0373(3) 0.114(3) Uani 1 1 d . . . . .
H95A H -0.2216 -0.2880 0.0515 0.171 Uiso 1 1 calc R U . . .
H95B H -0.2634 -0.2351 0.0488 0.171 Uiso 1 1 calc R U . . .
H95C H -0.1724 -0.2387 0.0428 0.171 Uiso 1 1 calc R U . . .
C96 C -0.2320(4) -0.2622(3) -0.0106(3) 0.092(2) Uani 1 1 d . . . . .
C97 C -0.2968(5) -0.2358(3) -0.0325(3) 0.104(3) Uani 1 1 d . . . . .
H97A H -0.2840 -0.2005 -0.0357 0.156 Uiso 1 1 calc R U . . .
H97B H -0.3434 -0.2391 -0.0150 0.156 Uiso 1 1 calc R U . . .
H97C H -0.3056 -0.2505 -0.0610 0.156 Uiso 1 1 calc R U . . .
C1B C -0.4548(13) -0.2121(7) 0.2057(5) 0.181(10) Uani 0.501(5) 1 d D U P A 2
H1BA H -0.5045 -0.1954 0.2087 0.271 Uiso 0.501(5) 1 calc R U P A 2
H1BB H -0.4165 -0.1882 0.1954 0.271 Uiso 0.501(5) 1 calc R U P A 2
H1BC H -0.4388 -0.2254 0.2337 0.271 Uiso 0.501(5) 1 calc R U P A 2
C2B C -0.4619(10) -0.2528(7) 0.1747(4) 0.185(10) Uani 0.501(5) 1 d D U P A 2
C3B C -0.5047(11) -0.2951(7) 0.1774(6) 0.178(9) Uani 0.501(5) 1 d D U P A 2
H3BA H -0.4724 -0.3226 0.1874 0.267 Uiso 0.501(5) 1 calc R U P A 2
H3BB H -0.5256 -0.3032 0.1489 0.267 Uiso 0.501(5) 1 calc R U P A 2
H3BC H -0.5469 -0.2900 0.1978 0.267 Uiso 0.501(5) 1 calc R U P A 2
O1B O -0.4062(9) -0.2542(7) 0.1438(4) 0.217(8) Uani 0.501(5) 1 d D . P A 2

loop_
_atom_site_aniso_label
_atom_site_aniso_U_11
_atom_site_aniso_U_22
_atom_site_aniso_U_33
_atom_site_aniso_U_23
_atom_site_aniso_U_13
_atom_site_aniso_U_12
Zn1 0.0260(2) 0.0484(3) 0.0295(3) -0.0025(2) 0.0001(2) -0.0008(2)
Cr4 0.0268(3) 0.0361(3) 0.0239(3) 0.0007(3) -0.0018(2) -0.0039(3)
Cr1 0.0290(3) 0.0439(4) 0.0293(3) 0.0029(3) -0.0047(3) -0.0040(3)
Cr2 0.0244(3) 0.0398(3) 0.0295(3) 0.0047(3) -0.0030(3) -0.0044(3)
Cr6 0.0277(3) 0.0411(3) 0.0262(3) 0.0033(3) 0.0009(3) -0.0060(3)
Cr7 0.0248(3) 0.0436(3) 0.0240(3) 0.0006(3) 0.0003(2) -0.0003(3)
Cr5 0.0297(3) 0.0419(3) 0.0285(3) 0.0040(3) -0.0016(3) -0.0094(3)
Cr3 0.0259(3) 0.0331(3) 0.0260(3) 0.0034(3) -0.0031(2) -0.0022(3)
F1 0.0259(10) 0.0536(13) 0.0327(11) -0.0058(11) 0.0008(9) -0.0038(10)
F2 0.0377(12) 0.0398(12) 0.0306(11) 0.0029(10) -0.0003(10) -0.0050(10)
F3 0.0284(11) 0.0367(11) 0.0302(11) 0.0026(9) -0.0024(9) -0.0011(9)
O26 0.0365(15) 0.0539(17) 0.0356(15) 0.0056(14) -0.0070(12) 0.0030(14)
O25 0.0361(14) 0.0545(17) 0.0317(15) 0.0113(14) -0.0042(12) -0.0038(14)
O28 0.0282(13) 0.0543(17) 0.0288(14) -0.0034(13) 0.0012(11) 0.0022(13)
O27 0.0310(13) 0.0543(17) 0.0283(14) -0.0030(13) 0.0013(11) -0.0023(13)
O22 0.0350(14) 0.0461(15) 0.0370(15) 0.0059(13) 0.0001(13) -0.0118(13)
O21 0.0291(14) 0.0679(19) 0.0386(15) 0.0153(15) 0.0010(12) -0.0109(14)
O24 0.0371(15) 0.0412(15) 0.0382(16) 0.0006(13) 0.0017(13) 0.0019(13)
O23 0.0492(17) 0.0386(15) 0.0360(16) 0.0017(13) -0.0033(13) -0.0080(13)
O18 0.0452(16) 0.0577(18) 0.0359(16) 0.0037(15) -0.0104(13) -0.0213(14)
O17 0.0387(15) 0.0541(17) 0.0323(14) -0.0001(14) -0.0069(13) -0.0150(14)
O20 0.0303(14) 0.0566(18) 0.0384(16) 0.0060(15) 0.0008(12) 0.0044(13)
O19 0.0280(14) 0.0415(15) 0.0436(16) 0.0025(13) 0.0061(12) 0.0039(12)
O14 0.0402(16) 0.0541(17) 0.0344(15) 0.0145(14) -0.0127(12) -0.0114(14)
O13 0.0335(15) 0.0478(16) 0.0409(16) 0.0116(14) -0.0080(12) -0.0065(13)
O16 0.0401(15) 0.0452(16) 0.0305(14) -0.0080(13) 0.0068(12) -0.0101(13)
O15 0.0379(15) 0.0365(14) 0.0284(13) -0.0036(12) 0.0024(11) -0.0038(12)
O10 0.0297(14) 0.0414(15) 0.0329(14) 0.0090(12) -0.0017(11) -0.0040(12)
O9 0.0332(15) 0.0620(18) 0.0302(14) 0.0117(14) -0.0020(12) -0.0049(14)
O12 0.0332(15) 0.0360(14) 0.0463(16) -0.0003(13) -0.0014(13) 0.0001(12)
O11 0.0404(15) 0.0321(14) 0.0422(16) 0.0015(13) -0.0110(13) -0.0015(12)
O6 0.0375(15) 0.0607(18) 0.0406(17) 0.0095(15) -0.0083(13) -0.0202(14)
O5 0.0414(16) 0.0624(19) 0.0436(17) 0.0147(15) -0.0118(14) -0.0224(14)
O8 0.0358(15) 0.0498(16) 0.0362(15) -0.0001(14) -0.0041(13) 0.0105(13)
O7 0.0413(16) 0.069(2) 0.0326(16) 0.0029(15) -0.0012(13) 0.0164(15)
O2 0.0282(14) 0.078(2) 0.0333(15) 0.0071(16) -0.0075(12) -0.0054(15)
O1 0.0290(14) 0.076(2) 0.0359(16) -0.0061(16) -0.0013(12) -0.0049(15)
O4 0.0508(18) 0.0392(16) 0.0419(17) -0.0073(14) -0.0063(14) -0.0042(14)
O3 0.0349(15) 0.0464(16) 0.0527(18) -0.0111(15) 0.0038(14) -0.0021(13)
O30 0.0289(14) 0.076(2) 0.0306(15) -0.0055(15) 0.0014(12) 0.0022(15)
O29 0.0298(14) 0.0562(17) 0.0276(14) -0.0037(13) -0.0034(11) 0.0023(13)
O35 0.0256(12) 0.0396(14) 0.0299(13) 0.0023(12) -0.0019(11) -0.0043(11)
O34 0.0270(13) 0.0374(14) 0.0298(13) -0.0001(12) -0.0008(11) -0.0055(12)
O33 0.0258(12) 0.0355(13) 0.0250(13) 0.0024(11) -0.0004(10) -0.0051(11)
O32 0.0256(12) 0.0333(13) 0.0237(12) 0.0017(11) -0.0008(10) -0.0006(11)
O31 0.0251(12) 0.0326(13) 0.0243(12) 0.0028(11) -0.0023(10) -0.0026(11)
N1 0.0302(16) 0.0402(17) 0.0266(16) -0.0050(15) -0.0018(13) -0.0010(14)
N2 0.0330(17) 0.051(2) 0.0372(19) 0.0043(17) -0.0015(15) 0.0019(16)
C1 0.031(2) 0.052(2) 0.042(2) -0.002(2) -0.0033(19) -0.0003(19)
C2 0.032(2) 0.066(3) 0.041(2) 0.006(2) -0.0080(19) -0.005(2)
C3 0.045(3) 0.079(4) 0.148(6) 0.011(4) -0.034(3) 0.009(3)
C4 0.059(3) 0.120(5) 0.076(4) -0.028(4) -0.032(3) 0.001(4)
C5 0.032(3) 0.196(7) 0.072(4) 0.057(4) -0.014(3) -0.018(4)
C6 0.031(2) 0.044(2) 0.057(3) -0.010(2) -0.007(2) 0.0017(19)
C7 0.057(3) 0.066(3) 0.094(4) -0.035(3) 0.016(3) -0.012(3)
C8 0.061(4) 0.206(6) 0.245(7) -0.179(4) 0.002(5) -0.027(4)
C9 0.220(9) 0.044(3) 0.152(7) -0.008(4) 0.100(6) -0.004(5)
C10 0.068(4) 0.077(4) 0.083(4) -0.041(3) 0.007(3) -0.007(3)
C11 0.027(2) 0.038(2) 0.049(3) 0.007(2) 0.0001(18) -0.0030(17)
C12 0.050(3) 0.042(2) 0.060(3) 0.005(2) -0.007(2) -0.018(2)
C13 0.030(3) 0.123(5) 0.540(18) 0.165(7) -0.046(7) -0.034(3)
C14 0.157(7) 0.062(4) 0.436(18) -0.064(7) 0.130(9) -0.055(5)
C15 0.349(9) 0.289(7) 0.126(7) 0.093(6) -0.063(7) -0.276(5)
C16 0.036(2) 0.048(2) 0.034(2) 0.003(2) 0.0033(18) 0.005(2)
C17 0.083(3) 0.078(3) 0.048(3) 0.003(3) 0.009(3) 0.043(3)
C18 0.189(9) 0.103(5) 0.216(10) -0.082(5) 0.041(8) 0.047(5)
C19 0.086(4) 0.188(8) 0.152(7) 0.033(7) 0.068(4) 0.064(5)
C20 0.268(7) 0.251(6) 0.064(5) 0.004(5) 0.002(5) 0.223(4)
C21 0.036(2) 0.034(2) 0.033(2) 0.0009(18) 0.0013(17) -0.0036(17)
C22 0.044(2) 0.053(3) 0.036(2) 0.010(2) 0.0022(19) -0.009(2)
C23 0.087(4) 0.100(4) 0.052(3) 0.026(3) -0.006(3) -0.042(3)
C24 0.061(3) 0.114(5) 0.056(3) 0.007(3) 0.023(3) 0.034(3)
C25 0.062(3) 0.068(3) 0.028(2) 0.001(2) 0.000(2) -0.003(3)
C26 0.048(2) 0.033(2) 0.035(2) 0.0015(19) 0.0025(19) 0.0004(19)
C27 0.077(4) 0.044(3) 0.075(4) -0.022(3) 0.000(3) 0.010(3)
C28 0.452(15) 0.145(7) 0.228(7) -0.123(5) 0.241(7) -0.074(9)
C29 0.313(10) 0.097(5) 0.330(13) -0.099(6) -0.205(9) 0.129(5)
C30 0.092(6) 0.083(4) 0.338(12) -0.124(5) 0.006(7) -0.004(4)
C31 0.030(2) 0.047(2) 0.031(2) 0.0055(19) -0.0028(16) 0.0006(18)
C32 0.044(3) 0.073(3) 0.054(3) 0.027(2) -0.018(2) -0.011(2)
C33 0.045(3) 0.187(6) 0.152(6) 0.116(4) -0.013(4) 0.010(4)
C34 0.231(10) 0.124(6) 0.041(3) 0.013(4) -0.051(4) 0.001(7)
C35 0.082(4) 0.076(4) 0.112(5) 0.048(3) -0.046(3) -0.017(3)
C36 0.035(2) 0.042(2) 0.0264(19) 0.0024(18) -0.0006(16) -0.0013(18)
C37 0.067(3) 0.057(3) 0.056(3) -0.022(2) 0.028(2) -0.014(3)
C38 0.120(5) 0.149(5) 0.159(6) -0.116(4) 0.071(4) -0.065(4)
C39 0.113(5) 0.081(4) 0.071(4) -0.027(3) 0.050(3) -0.014(4)
C40 0.227(8) 0.121(5) 0.105(6) 0.028(5) 0.075(5) 0.110(5)
C41 0.038(2) 0.045(2) 0.036(2) -0.003(2) 0.0000(18) -0.0094(19)
C42 0.059(3) 0.069(3) 0.044(3) 0.001(2) -0.008(2) -0.033(2)
C43 0.084(4) 0.098(5) 0.086(4) 0.020(4) -0.050(3) -0.022(4)
C44 0.141(6) 0.084(4) 0.072(4) -0.033(3) -0.023(4) -0.020(4)
C45 0.086(3) 0.209(6) 0.060(4) 0.022(4) -0.027(3) -0.102(3)
C46 0.0269(19) 0.048(2) 0.038(2) -0.008(2) -0.0079(17) 0.0057(18)
C47 0.072(3) 0.074(3) 0.085(4) -0.017(3) 0.014(3) 0.034(3)
C48 0.361(11) 0.060(5) 0.613(17) -0.035(8) 0.381(8) 0.004(6)
C49 0.464(10) 0.586(12) 0.282(13) 0.244(11) 0.239(9) 0.476(7)
C50 0.359(7) 0.110(5) 0.272(6) 0.101(5) 0.278(4) 0.122(5)
C51 0.030(2) 0.046(2) 0.040(2) 0.001(2) 0.0013(18) -0.0078(19)
C52 0.037(2) 0.084(3) 0.057(3) 0.022(3) -0.001(2) -0.022(2)
C53 0.148(5) 0.141(5) 0.114(6) 0.002(5) 0.022(5) -0.113(4)
C54 0.041(3) 0.210(8) 0.238(8) 0.134(6) 0.047(4) 0.009(4)
C55 0.060(3) 0.155(6) 0.083(4) 0.050(4) 0.007(3) -0.040(4)
C56 0.045(2) 0.033(2) 0.037(2) 0.0007(19) 0.0088(19) -0.0096(18)
C57 0.058(3) 0.048(3) 0.062(3) -0.006(3) 0.001(3) 0.003(2)
C58 0.098(5) 0.056(3) 0.116(5) -0.035(3) -0.007(4) 0.000(3)
C59 0.179(7) 0.060(3) 0.082(5) -0.006(3) -0.016(5) 0.060(4)
C60 0.094(5) 0.090(4) 0.109(5) -0.033(4) 0.034(4) 0.001(4)
C61 0.042(2) 0.044(2) 0.033(2) 0.0020(19) 0.0027(18) 0.003(2)
C62 0.058(3) 0.045(2) 0.045(3) 0.012(2) -0.012(2) 0.001(2)
C63 0.359(15) 0.077(5) 0.050(4) 0.018(4) 0.048(6) -0.001(7)
C64 0.108(5) 0.091(4) 0.097(4) 0.059(3) -0.027(4) -0.027(4)
C65 0.073(4) 0.157(5) 0.220(7) 0.139(4) -0.013(5) 0.017(4)
C66 0.0297(19) 0.049(2) 0.031(2) 0.0069(19) 0.0034(16) 0.0043(18)
C67 0.035(2) 0.065(3) 0.040(2) -0.008(2) 0.0044(19) 0.003(2)
C68 0.058(3) 0.160(6) 0.078(4) -0.038(4) -0.010(3) 0.041(4)
C69 0.131(5) 0.096(5) 0.104(4) -0.001(4) 0.082(3) -0.013(4)
C70 0.040(3) 0.130(5) 0.059(3) -0.031(3) 0.009(2) 0.012(3)
C71 0.037(2) 0.047(2) 0.029(2) 0.0037(19) -0.0016(18) 0.000(2)
C72 0.038(2) 0.082(3) 0.032(2) -0.004(2) -0.0064(19) 0.006(2)
C73 0.129(6) 0.330(11) 0.044(3) -0.078(5) -0.020(4) 0.105(6)
C74 0.68(3) 0.110(7) 0.044(4) 0.025(5) -0.023(11) -0.024(14)
C75 0.065(4) 0.444(16) 0.056(4) -0.096(6) 0.000(3) -0.047(7)
C76 0.0301(19) 0.034(2) 0.0286(19) 0.0023(17) -0.0014(16) -0.0034(17)
C77 0.0333(19) 0.036(2) 0.0258(18) -0.0005(17) 0.0028(16) 0.0020(17)
C78 0.0287(18) 0.0346(19) 0.0278(19) -0.0038(17) -0.0041(15) -0.0036(16)
C79 0.0298(18) 0.033(2) 0.0252(18) -0.0001(17) -0.0001(15) -0.0039(16)
C80 0.0287(19) 0.037(2) 0.0262(18) 0.0071(16) 0.0014(15) -0.0057(17)
C81 0.032(2) 0.044(2) 0.0255(19) 0.0012(18) -0.0059(16) 0.0013(18)
C82 0.048(2) 0.045(2) 0.040(2) -0.006(2) -0.005(2) 0.002(2)
C83 0.080(4) 0.044(3) 0.063(3) -0.015(2) -0.017(3) 0.010(3)
C84 0.042(2) 0.054(3) 0.035(2) 0.006(2) -0.0015(19) 0.001(2)
C85 0.042(2) 0.056(3) 0.039(2) 0.001(2) 0.0066(19) 0.007(2)
C86 0.038(2) 0.047(2) 0.047(3) 0.008(2) 0.0046(19) -0.003(2)
C87 0.053(3) 0.068(3) 0.043(3) 0.013(2) 0.006(2) 0.012(2)
C88 0.046(2) 0.067(3) 0.043(2) 0.011(2) 0.010(2) 0.010(2)
C89 0.045(2) 0.048(2) 0.049(3) 0.007(2) 0.004(2) -0.004(2)
C90 0.063(3) 0.047(3) 0.064(3) 0.011(3) 0.005(3) -0.001(2)
C91 0.085(4) 0.047(3) 0.074(4) -0.006(3) 0.019(3) -0.010(3)
C92 0.048(3) 0.045(3) 0.103(4) 0.005(3) 0.014(3) 0.004(2)
C93 0.046(3) 0.056(3) 0.085(4) 0.011(3) 0.001(3) -0.001(2)
C94 0.044(3) 0.054(3) 0.060(3) 0.012(2) 0.007(2) 0.003(2)
O37 0.114(4) 0.101(3) 0.127(4) -0.030(3) 0.002(3) 0.041(3)
C98 0.093(5) 0.091(5) 0.090(5) -0.018(4) -0.003(4) -0.002(4)
C99 0.072(4) 0.076(4) 0.105(5) -0.033(4) -0.029(3) 0.014(3)
C100 0.085(4) 0.088(4) 0.088(4) -0.008(4) -0.032(3) 0.002(4)
C1A 0.18(2) 0.33(2) 0.137(14) 0.146(13) 0.022(14) 0.076(19)
C2A 0.26(3) 0.23(2) 0.23(2) 0.150(16) 0.03(2) 0.02(2)
C3A 0.129(19) 0.45(3) 0.48(3) 0.36(2) -0.01(2) -0.06(2)
O1A 0.47(3) 0.213(17) 0.252(19) -0.079(15) 0.178(19) -0.11(2)
O36 0.191(6) 0.162(5) 0.157(6) -0.039(5) 0.014(5) 0.081(5)
C95 0.138(7) 0.110(6) 0.094(6) 0.000(5) -0.024(5) -0.044(5)
C96 0.077(4) 0.081(4) 0.117(6) -0.018(4) -0.004(4) -0.003(4)
C97 0.087(5) 0.104(5) 0.120(6) -0.024(5) 0.002(5) -0.010(4)
C1B 0.145(16) 0.29(3) 0.104(14) 0.056(16) -0.029(13) -0.074(18)
C2B 0.178(17) 0.32(3) 0.053(8) 0.056(13) -0.045(10) -0.091(18)
C3B 0.188(18) 0.23(2) 0.114(15) -0.027(15) -0.024(14) -0.105(15)
O1B 0.260(16) 0.321(18) 0.069(8) -0.006(10) 0.006(10) -0.157(13)

loop_
_geom_angle_atom_site_label_1
_geom_angle_atom_site_label_2
_geom_angle_atom_site_label_3
_geom_angle
O30 Zn1 F1 87.70(11)
O30 Zn1 F2 168.76(10)
F1 Zn1 F2 82.82(9)
O30 Zn1 O1 95.56(12)
F1 Zn1 O1 174.85(11)
F2 Zn1 O1 94.34(11)
O30 Zn1 N2 95.52(14)
F1 Zn1 N2 89.39(12)
F2 Zn1 N2 90.42(12)
O1 Zn1 N2 86.33(14)
O30 Zn1 O3 89.66(13)
F1 Zn1 O3 95.98(10)
F2 Zn1 O3 85.37(11)
O1 Zn1 O3 88.05(12)
N2 Zn1 O3 172.70(13)
O32 Cr4 O33 82.15(10)
O32 Cr4 O14 98.59(11)
O33 Cr4 O14 179.25(12)
O32 Cr4 O19 89.35(11)
O33 Cr4 O19 94.17(12)
O14 Cr4 O19 85.73(13)
O32 Cr4 O17 174.14(12)
O33 Cr4 O17 92.00(11)
O14 Cr4 O17 87.26(12)
O19 Cr4 O17 91.30(12)
O32 Cr4 O16 89.81(11)
O33 Cr4 O16 92.56(12)
O14 Cr4 O16 87.56(13)
O19 Cr4 O16 173.04(12)
O17 Cr4 O16 90.24(12)
F2 Cr1 F3 90.19(10)
F2 Cr1 O2 92.92(12)
F3 Cr1 O2 175.59(11)
F2 Cr1 O4 94.12(12)
F3 Cr1 O4 91.91(11)
O2 Cr1 O4 90.99(14)
F2 Cr1 O5 179.06(13)
F3 Cr1 O5 90.49(11)
O2 Cr1 O5 86.36(13)
O4 Cr1 O5 86.50(14)
F2 Cr1 O7 88.54(12)
F3 Cr1 O7 92.05(11)
O2 Cr1 O7 84.91(13)
O4 Cr1 O7 175.23(13)
O5 Cr1 O7 90.80(14)
F3 Cr2 O9 176.10(11)
F3 Cr2 O31 91.97(10)
O9 Cr2 O31 91.57(11)
F3 Cr2 O11 88.18(11)
O9 Cr2 O11 93.37(13)
O31 Cr2 O11 91.42(11)
F3 Cr2 O8 91.65(11)
O9 Cr2 O8 86.76(13)
O31 Cr2 O8 89.41(12)
O11 Cr2 O8 179.16(13)
F3 Cr2 O6 90.93(11)
O9 Cr2 O6 85.55(13)
O31 Cr2 O6 176.99(12)
O11 Cr2 O6 87.87(13)
O8 Cr2 O6 91.31(13)
O35 Cr6 O34 81.88(11)
O35 Cr6 O27 91.65(12)
O34 Cr6 O27 90.69(12)
O35 Cr6 O25 94.17(12)
O34 Cr6 O25 176.05(12)
O27 Cr6 O25 89.56(12)
O35 Cr6 O22 176.79(12)
O34 Cr6 O22 96.59(11)
O27 Cr6 O22 85.53(12)
O25 Cr6 O22 87.36(12)
O35 Cr6 O24 93.86(12)
O34 Cr6 O24 92.02(12)
O27 Cr6 O24 174.15(12)
O25 Cr6 O24 88.09(12)
O22 Cr6 O24 89.01(12)
F1 Cr7 O29 92.28(11)
F1 Cr7 O26 93.97(12)
O29 Cr7 O26 90.49(12)
F1 Cr7 O35 87.03(10)
O29 Cr7 O35 176.07(12)
O26 Cr7 O35 93.41(12)
F1 Cr7 O28 176.36(12)
O29 Cr7 O28 86.94(11)
O26 Cr7 O28 89.60(12)
O35 Cr7 O28 93.51(11)
F1 Cr7 N1 87.93(12)
O29 Cr7 N1 92.04(13)
O26 Cr7 N1 176.78(13)
O35 Cr7 N1 84.08(12)
O28 Cr7 N1 88.54(13)
O34 Cr5 O33 83.10(11)
O34 Cr5 O18 176.00(12)
O33 Cr5 O18 93.44(12)
O34 Cr5 O21 94.04(12)
O33 Cr5 O21 176.36(12)
O18 Cr5 O21 89.50(13)
O34 Cr5 O23 93.83(12)
O33 Cr5 O23 88.01(12)
O18 Cr5 O23 88.03(13)
O21 Cr5 O23 89.95(13)
O34 Cr5 O20 88.77(12)
O33 Cr5 O20 96.09(12)
O18 Cr5 O20 89.61(13)
O21 Cr5 O20 86.07(13)
O23 Cr5 O20 175.39(13)
O32 Cr3 O13 95.46(11)
O32 Cr3 O10 174.31(12)
O13 Cr3 O10 86.96(12)
O32 Cr3 O12 92.91(11)
O13 Cr3 O12 86.89(12)
O10 Cr3 O12 92.36(12)
O32 Cr3 O31 83.58(10)
O13 Cr3 O31 175.27(12)
O10 Cr3 O31 94.42(11)
O12 Cr3 O31 88.53(11)
O32 Cr3 O15 88.05(11)
O13 Cr3 O15 89.64(12)
O10 Cr3 O15 86.82(11)
O12 Cr3 O15 176.48(12)
O31 Cr3 O15 94.96(11)
Cr7 F1 Zn1 130.89(12)
Cr1 F2 Zn1 121.04(12)
Cr1 F3 Cr2 124.32(11)
C61 O26 Cr7 128.8(3)
C61 O25 Cr6 136.5(3)
C66 O28 Cr7 134.7(3)
C66 O27 Cr6 130.3(3)
C51 O22 Cr6 132.6(3)
C51 O21 Cr5 127.2(3)
C56 O24 Cr6 125.4(3)
C56 O23 Cr5 135.5(3)
C41 O18 Cr5 128.8(3)
C41 O17 Cr4 137.1(3)
C46 O20 Cr5 133.8(3)
C46 O19 Cr4 130.7(3)
C31 O14 Cr4 133.9(3)
C31 O13 Cr3 134.5(3)
C36 O16 Cr4 130.2(3)
C36 O15 Cr3 136.1(3)
C21 O10 Cr3 132.9(3)
C21 O9 Cr2 130.7(3)
C26 O12 Cr3 129.3(3)
C26 O11 Cr2 133.5(3)
C11 O6 Cr2 134.3(3)
C11 O5 Cr1 132.8(3)
C16 O8 Cr2 132.5(3)
C16 O7 Cr1 135.5(3)
C1 O2 Cr1 133.3(3)
C1 O1 Zn1 128.6(3)
C6 O4 Cr1 134.5(3)
C6 O3 Zn1 122.4(3)
C71 O30 Zn1 131.2(3)
C71 O29 Cr7 135.7(3)
C80 O35 Cr6 117.1(2)
C80 O35 Cr7 112.0(2)
Cr6 O35 Cr7 120.22(13)
C79 O34 Cr6 117.4(2)
C79 O34 Cr5 111.7(2)
Cr6 O34 Cr5 117.74(13)
C78 O33 Cr5 111.9(2)
C78 O33 Cr4 115.5(2)
Cr5 O33 Cr4 118.77(13)
C77 O32 Cr4 108.2(2)
C77 O32 Cr3 107.8(2)
Cr4 O32 Cr3 121.01(13)
C76 O31 Cr2 117.3(2)
C76 O31 Cr3 110.7(2)
Cr2 O31 Cr3 120.47(13)
C82 N1 C81 112.6(3)
C82 N1 Cr7 118.6(3)
C81 N1 Cr7 106.4(2)
C88 N2 C84 115.7(4)
C88 N2 Zn1 122.5(3)
C84 N2 Zn1 121.6(3)
O1 C1 O2 125.7(4)
O1 C1 C2 118.1(4)
O2 C1 C2 116.2(4)
C3 C2 C4 110.2(5)
C3 C2 C5 112.3(5)
C4 C2 C5 108.2(5)
C3 C2 C1 106.9(4)
C4 C2 C1 109.0(4)
C5 C2 C1 110.3(4)
O3 C6 O4 125.7(4)
O3 C6 C7 120.6(5)
O4 C6 C7 113.6(4)
C9 C7 C10 109.8(6)
C9 C7 C6 111.5(6)
C10 C7 C6 111.8(5)
C9 C7 C8 111.9(7)
C10 C7 C8 106.9(6)
C6 C7 C8 104.8(5)
O6 C11 O5 127.1(4)
O6 C11 C12 116.7(4)
O5 C11 C12 116.1(4)
C13 C12 C15 115.1(8)
C13 C12 C14 111.5(8)
C15 C12 C14 102.6(7)
C13 C12 C11 110.1(5)
C15 C12 C11 111.6(5)
C14 C12 C11 105.3(5)
O8 C16 O7 126.0(4)
O8 C16 C17 116.5(4)
O7 C16 C17 117.5(4)
C20 C17 C19 116.1(6)
C20 C17 C18 107.8(7)
C19 C17 C18 104.3(7)
C20 C17 C16 113.0(5)
C19 C17 C16 107.7(5)
C18 C17 C16 107.4(5)
O9 C21 O10 125.9(4)
O9 C21 C22 115.9(4)
O10 C21 C22 118.2(4)
C25 C22 C23 109.9(4)
C25 C22 C21 111.0(4)
C23 C22 C21 108.3(4)
C25 C22 C24 108.8(4)
C23 C22 C24 111.8(5)
C21 C22 C24 107.1(4)
O12 C26 O11 127.0(4)
O12 C26 C27 116.1(4)
O11 C26 C27 116.8(4)
C29 C27 C30 114.4(7)
C29 C27 C28 108.0(9)
C30 C27 C28 106.1(8)
C29 C27 C26 110.6(6)
C30 C27 C26 112.8(5)
C28 C27 C26 104.3(5)
O14 C31 O13 124.8(4)
O14 C31 C32 117.2(4)
O13 C31 C32 117.9(4)
C35 C32 C33 112.4(5)
C35 C32 C31 111.9(4)
C33 C32 C31 109.2(4)
C35 C32 C34 109.5(5)
C33 C32 C34 107.3(6)
C31 C32 C34 106.2(5)
O15 C36 O16 126.8(4)
O15 C36 C37 117.6(4)
O16 C36 C37 115.6(4)
C38 C37 C39 112.7(5)
C38 C37 C36 111.4(5)
C39 C37 C36 112.1(4)
C38 C37 C40 107.6(6)
C39 C37 C40 107.5(6)
C36 C37 C40 105.2(5)
O18 C41 O17 125.6(4)
O18 C41 C42 116.3(4)
O17 C41 C42 118.1(4)
C45 C42 C43 112.3(5)
C45 C42 C41 110.7(4)
C43 C42 C41 110.4(4)
C45 C42 C44 110.1(5)
C43 C42 C44 109.5(5)
C41 C42 C44 103.4(5)
O19 C46 O20 126.2(4)
O19 C46 C47 117.1(4)
O20 C46 C47 116.7(4)
C50 C47 C48 114.7(8)
C50 C47 C49 113.9(8)
C48 C47 C49 91.8(10)
C50 C47 C46 116.4(6)
C48 C47 C46 110.1(6)
C49 C47 C46 107.0(7)
O21 C51 O22 125.8(4)
O21 C51 C52 116.0(4)
O22 C51 C52 118.2(4)
C54 C52 C55 112.7(6)
C54 C52 C53 108.3(6)
C55 C52 C53 109.3(6)
C54 C52 C51 109.9(5)
C55 C52 C51 111.2(4)
C53 C52 C51 105.0(5)
O23 C56 O24 125.6(4)
O23 C56 C57 116.7(4)
O24 C56 C57 117.7(4)
C59 C57 C58 113.8(5)
C59 C57 C56 111.8(5)
C58 C57 C56 109.7(5)
C59 C57 C60 108.8(6)
C58 C57 C60 106.8(5)
C56 C57 C60 105.5(4)
O26 C61 O25 125.2(4)
O26 C61 C62 117.8(4)
O25 C61 C62 117.0(4)
C65 C62 C64 111.6(5)
C65 C62 C63 111.3(7)
C64 C62 C63 106.1(6)
C65 C62 C61 109.0(5)
C64 C62 C61 111.4(4)
C63 C62 C61 107.3(4)
O27 C66 O28 125.2(4)
O27 C66 C67 117.5(4)
O28 C66 C67 117.3(4)
C69 C67 C70 108.6(5)
C69 C67 C68 112.2(5)
C70 C67 C68 109.3(5)
C69 C67 C66 105.9(4)
C70 C67 C66 111.8(4)
C68 C67 C66 109.0(4)
O30 C71 O29 126.8(4)
O30 C71 C72 117.6(4)
O29 C71 C72 115.6(4)
C75 C72 C73 113.9(7)
C75 C72 C74 105.6(9)
C73 C72 C74 107.8(9)
C75 C72 C71 112.8(4)
C73 C72 C71 110.5(4)
C74 C72 C71 105.7(5)
O31 C76 C77 104.9(3)
O32 C77 C76 105.4(3)
O32 C77 C78 108.2(3)
C76 C77 C78 121.0(3)
O33 C78 C77 104.7(3)
O33 C78 C79 105.6(3)
C77 C78 C79 118.9(3)
O34 C79 C78 107.2(3)
O34 C79 C80 107.9(3)
C78 C79 C80 115.9(3)
O35 C80 C81 108.7(3)
O35 C80 C79 110.8(3)
C81 C80 C79 109.3(3)
N1 C81 C80 109.1(3)
N1 C82 C83 113.7(4)
N2 C84 C85 123.7(4)
C84 C85 C86 119.6(4)
C87 C86 C85 116.9(4)
C87 C86 C89 122.9(4)
C85 C86 C89 120.2(4)
C88 C87 C86 119.9(5)
N2 C88 C87 124.1(5)
C90 C89 C94 118.6(5)
C90 C89 C86 120.9(4)
C94 C89 C86 120.5(4)
C89 C90 C91 120.1(5)
C92 C91 C90 120.5(6)
C93 C92 C91 119.1(5)
C94 C93 C92 121.3(6)
C93 C94 C89 120.3(5)
O37 C99 C98 124.0(7)
O37 C99 C100 121.2(7)
C98 C99 C100 114.8(6)
C3A C2A O1A 115(2)
C3A C2A C1A 132.9(19)
O1A C2A C1A 111.9(18)
O36 C96 C97 120.2(8)
O36 C96 C95 121.2(8)
C97 C96 C95 118.6(7)
C3B C2B O1B 114.1(16)
C3B C2B C1B 129.1(16)
O1B C2B C1B 115.0(16)

loop_
_geom_bond_atom_site_label_1
_geom_bond_atom_site_label_2
_geom_bond_distance
Zn1 O30 2.033(3)
Zn1 F1 2.044(2)
Zn1 F2 2.063(2)
Zn1 O1 2.065(3)
Zn1 N2 2.116(4)
Zn1 O3 2.121(3)
Cr4 O32 1.950(3)
Cr4 O33 1.957(3)
Cr4 O14 1.965(3)
Cr4 O19 1.968(3)
Cr4 O17 1.976(3)
Cr4 O16 1.979(3)
Cr1 F2 1.878(2)
Cr1 F3 1.931(2)
Cr1 O2 1.943(3)
Cr1 O4 1.959(3)
Cr1 O5 1.963(3)
Cr1 O7 1.984(3)
Cr2 F3 1.936(2)
Cr2 O9 1.948(3)
Cr2 O31 1.952(3)
Cr2 O11 1.966(3)
Cr2 O8 1.966(3)
Cr2 O6 1.981(3)
Cr6 O35 1.935(3)
Cr6 O34 1.943(3)
Cr6 O27 1.971(3)
Cr6 O25 1.975(3)
Cr6 O22 1.978(3)
Cr6 O24 2.001(3)
Cr7 F1 1.880(2)
Cr7 O29 1.960(3)
Cr7 O26 1.969(3)
Cr7 O35 1.972(3)
Cr7 O28 1.982(3)
Cr7 N1 2.089(3)
Cr5 O34 1.949(3)
Cr5 O33 1.956(3)
Cr5 O18 1.966(3)
Cr5 O21 1.969(3)
Cr5 O23 1.970(3)
Cr5 O20 1.973(3)
Cr3 O32 1.957(3)
Cr3 O13 1.964(3)
Cr3 O10 1.967(3)
Cr3 O12 1.970(3)
Cr3 O31 1.970(3)
Cr3 O15 2.007(3)
O26 C61 1.258(5)
O25 C61 1.262(5)
O28 C66 1.275(5)
O27 C66 1.252(5)
O22 C51 1.264(5)
O21 C51 1.257(5)
O24 C56 1.273(5)
O23 C56 1.246(5)
O18 C41 1.257(5)
O17 C41 1.264(5)
O20 C46 1.250(5)
O19 C46 1.248(5)
O14 C31 1.253(5)
O13 C31 1.259(5)
O16 C36 1.264(5)
O15 C36 1.251(5)
O10 C21 1.256(5)
O9 C21 1.250(5)
O12 C26 1.247(5)
O11 C26 1.254(5)
O6 C11 1.237(5)
O5 C11 1.243(5)
O8 C16 1.245(5)
O7 C16 1.247(5)
O2 C1 1.261(5)
O1 C1 1.249(5)
O4 C6 1.280(6)
O3 C6 1.226(5)
O30 C71 1.252(5)
O29 C71 1.259(5)
O35 C80 1.423(5)
O34 C79 1.428(5)
O33 C78 1.437(4)
O32 C77 1.444(5)
O31 C76 1.444(5)
N1 C82 1.484(5)
N1 C81 1.491(5)
N2 C88 1.335(6)
N2 C84 1.350(6)
C1 C2 1.540(6)
C2 C3 1.511(8)
C2 C4 1.513(8)
C2 C5 1.513(7)
C6 C7 1.527(7)
C7 C9 1.475(10)
C7 C10 1.502(8)
C7 C8 1.550(10)
C11 C12 1.547(6)
C12 C13 1.423(9)
C12 C15 1.441(11)
C12 C14 1.509(11)
C16 C17 1.525(7)
C17 C20 1.457(9)
C17 C19 1.471(10)
C17 C18 1.524(11)
C21 C22 1.530(6)
C22 C25 1.519(7)
C22 C23 1.529(7)
C22 C24 1.544(8)
C26 C27 1.542(7)
C27 C29 1.457(12)
C27 C30 1.466(10)
C27 C28 1.489(12)
C31 C32 1.523(6)
C32 C35 1.500(8)
C32 C33 1.514(8)
C32 C34 1.533(9)
C36 C37 1.532(6)
C37 C38 1.488(9)
C37 C39 1.494(8)
C37 C40 1.540(10)
C41 C42 1.522(6)
C42 C45 1.506(8)
C42 C43 1.506(8)
C42 C44 1.571(9)
C46 C47 1.526(7)
C47 C50 1.354(10)
C47 C48 1.433(12)
C47 C49 1.461(15)
C51 C52 1.525(6)
C52 C54 1.480(9)
C52 C55 1.485(8)
C52 C53 1.506(10)
C56 C57 1.536(7)
C57 C59 1.485(9)
C57 C58 1.503(8)
C57 C60 1.540(9)
C61 C62 1.516(6)
C62 C65 1.464(9)
C62 C64 1.508(8)
C62 C63 1.510(9)
C66 C67 1.534(6)
C67 C69 1.483(8)
C67 C70 1.490(8)
C67 C68 1.514(8)
C71 C72 1.531(6)
C72 C75 1.447(9)
C72 C73 1.456(10)
C72 C74 1.513(11)
C76 C77 1.513(5)
C77 C78 1.513(5)
C78 C79 1.522(5)
C79 C80 1.540(5)
C80 C81 1.520(6)
C82 C83 1.515(7)
C84 C85 1.364(7)
C85 C86 1.392(7)
C86 C87 1.379(7)
C86 C89 1.500(7)
C87 C88 1.365(7)
C89 C90 1.375(7)
C89 C94 1.406(7)
C90 C91 1.396(8)
C91 C92 1.380(9)
C92 C93 1.366(8)
C93 C94 1.365(7)
O37 C99 1.214(8)
C98 C99 1.470(10)
C99 C100 1.516(9)
C1A C2A 1.39(2)
C2A C3A 1.32(2)
C2A O1A 1.34(2)
O36 C96 1.179(10)
C95 C96 1.478(11)
C96 C97 1.466(11)
C1B C2B 1.43(2)
C2B C3B 1.34(2)
C2B O1B 1.335(19)

loop_
_geom_torsion_atom_site_label_1
_geom_torsion_atom_site_label_2
_geom_torsion_atom_site_label_3
_geom_torsion_atom_site_label_4
_geom_torsion
O29 Cr7 F1 Zn1 24.51(18)
O26 Cr7 F1 Zn1 115.16(17)
O35 Cr7 F1 Zn1 -151.62(17)
N1 Cr7 F1 Zn1 -67.45(18)
F3 Cr1 F2 Zn1 135.58(13)
O2 Cr1 F2 Zn1 -47.55(16)
O4 Cr1 F2 Zn1 43.65(15)
O7 Cr1 F2 Zn1 -132.37(15)
Zn1 O1 C1 O2 -30.4(7)
Zn1 O1 C1 C2 147.2(3)
Cr1 O2 C1 O1 -6.8(8)
Cr1 O2 C1 C2 175.5(3)
O1 C1 C2 C3 -71.4(6)
O2 C1 C2 C3 106.4(5)
O1 C1 C2 C4 47.6(6)
O2 C1 C2 C4 -134.6(5)
O1 C1 C2 C5 166.2(5)
O2 C1 C2 C5 -16.0(7)
Zn1 O3 C6 O4 -47.5(6)
Zn1 O3 C6 C7 129.2(4)
Cr1 O4 C6 O3 18.1(7)
Cr1 O4 C6 C7 -158.7(4)
O3 C6 C7 C9 134.8(6)
O4 C6 C7 C9 -48.2(7)
O3 C6 C7 C10 11.5(7)
O4 C6 C7 C10 -171.5(5)
O3 C6 C7 C8 -104.0(6)
O4 C6 C7 C8 73.0(6)
Cr2 O6 C11 O5 -15.4(7)
Cr2 O6 C11 C12 167.5(3)
Cr1 O5 C11 O6 2.0(7)
Cr1 O5 C11 C12 179.0(3)
O6 C11 C12 C13 123.5(8)
O5 C11 C12 C13 -53.9(8)
O6 C11 C12 C15 -5.6(8)
O5 C11 C12 C15 177.0(7)
O6 C11 C12 C14 -116.2(7)
O5 C11 C12 C14 66.4(7)
Cr2 O8 C16 O7 -15.6(7)
Cr2 O8 C16 C17 163.0(3)
Cr1 O7 C16 O8 1.4(8)
Cr1 O7 C16 C17 -177.1(4)
O8 C16 C17 C20 167.2(6)
O7 C16 C17 C20 -14.0(8)
O8 C16 C17 C19 -63.2(7)
O7 C16 C17 C19 115.5(6)
O8 C16 C17 C18 48.6(7)
O7 C16 C17 C18 -132.7(6)
Cr2 O9 C21 O10 11.4(7)
Cr2 O9 C21 C22 -169.9(3)
Cr3 O10 C21 O9 23.1(6)
Cr3 O10 C21 C22 -155.5(3)
O9 C21 C22 C25 -178.6(4)
O10 C21 C22 C25 0.2(6)
O9 C21 C22 C23 60.7(5)
O10 C21 C22 C23 -120.5(5)
O9 C21 C22 C24 -59.9(5)
O10 C21 C22 C24 118.9(4)
Cr3 O12 C26 O11 7.7(7)
Cr3 O12 C26 C27 -172.8(3)
Cr2 O11 C26 O12 23.9(7)
Cr2 O11 C26 C27 -155.5(3)
O12 C26 C27 C29 43.6(8)
O11 C26 C27 C29 -136.9(7)
O12 C26 C27 C30 173.1(6)
O11 C26 C27 C30 -7.3(8)
O12 C26 C27 C28 -72.3(8)
O11 C26 C27 C28 107.2(8)
Cr4 O14 C31 O13 -8.7(7)
Cr4 O14 C31 C32 172.6(3)
Cr3 O13 C31 O14 -10.8(7)
Cr3 O13 C31 C32 167.9(3)
O14 C31 C32 C35 -170.4(5)
O13 C31 C32 C35 10.8(7)
O14 C31 C32 C33 -45.2(7)
O13 C31 C32 C33 135.9(5)
O14 C31 C32 C34 70.2(6)
O13 C31 C32 C34 -108.7(6)
Cr3 O15 C36 O16 -1.8(7)
Cr3 O15 C36 C37 176.9(3)
Cr4 O16 C36 O15 -9.1(6)
Cr4 O16 C36 C37 172.1(3)
O15 C36 C37 C38 151.1(5)
O16 C36 C37 C38 -30.0(6)
O15 C36 C37 C39 23.8(6)
O16 C36 C37 C39 -157.3(5)
O15 C36 C37 C40 -92.7(6)
O16 C36 C37 C40 86.3(6)
Cr5 O18 C41 O17 -12.7(7)
Cr5 O18 C41 C42 167.6(3)
Cr4 O17 C41 O18 -6.5(7)
Cr4 O17 C41 C42 173.2(3)
O18 C41 C42 C45 -23.5(7)
O17 C41 C42 C45 156.9(5)
O18 C41 C42 C43 -148.5(5)
O17 C41 C42 C43 31.8(6)
O18 C41 C42 C44 94.4(5)
O17 C41 C42 C44 -85.2(5)
Cr4 O19 C46 O20 -9.2(7)
Cr4 O19 C46 C47 171.5(3)
Cr5 O20 C46 O19 -16.0(7)
Cr5 O20 C46 C47 163.2(4)
O19 C46 C47 C50 171.8(7)
O20 C46 C47 C50 -7.5(9)
O19 C46 C47 C48 39.0(10)
O20 C46 C47 C48 -140.3(8)
O19 C46 C47 C49 -59.5(9)
O20 C46 C47 C49 121.2(8)
Cr5 O21 C51 O22 -15.0(7)
Cr5 O21 C51 C52 162.9(3)
Cr6 O22 C51 O21 -22.2(7)
Cr6 O22 C51 C52 159.9(3)
O21 C51 C52 C54 40.5(7)
O22 C51 C52 C54 -141.3(6)
O21 C51 C52 C55 166.0(5)
O22 C51 C52 C55 -15.8(7)
O21 C51 C52 C53 -75.8(6)
O22 C51 C52 C53 102.4(6)
Cr5 O23 C56 O24 -19.0(7)
Cr5 O23 C56 C57 159.6(3)
Cr6 O24 C56 O23 -16.0(6)
Cr6 O24 C56 C57 165.4(3)
O23 C56 C57 C59 156.4(5)
O24 C56 C57 C59 -24.9(7)
O23 C56 C57 C58 29.2(6)
O24 C56 C57 C58 -152.1(5)
O23 C56 C57 C60 -85.5(5)
O24 C56 C57 C60 93.2(5)
Cr7 O26 C61 O25 -20.6(6)
Cr7 O26 C61 C62 157.3(3)
Cr6 O25 C61 O26 -5.1(7)
Cr6 O25 C61 C62 177.1(3)
O26 C61 C62 C65 50.7(6)
O25 C61 C62 C65 -131.3(6)
O26 C61 C62 C64 174.4(5)
O25 C61 C62 C64 -7.6(6)
O26 C61 C62 C63 -70.0(7)
O25 C61 C62 C63 108.1(7)
Cr6 O27 C66 O28 -19.9(6)
Cr6 O27 C66 C67 158.9(3)
Cr7 O28 C66 O27 -7.0(7)
Cr7 O28 C66 C67 174.3(3)
O27 C66 C67 C69 -86.4(5)
O28 C66 C67 C69 92.5(5)
O27 C66 C67 C70 155.5(4)
O28 C66 C67 C70 -25.6(6)
O27 C66 C67 C68 34.6(6)
O28 C66 C67 C68 -146.6(5)
Zn1 O30 C71 O29 -15.9(7)
Zn1 O30 C71 C72 164.6(3)
Cr7 O29 C71 O30 -19.3(7)
Cr7 O29 C71 C72 160.1(3)
O30 C71 C72 C75 -13.5(8)
O29 C71 C72 C75 167.0(7)
O30 C71 C72 C73 -142.3(6)
O29 C71 C72 C73 38.2(7)
O30 C71 C72 C74 101.4(9)
O29 C71 C72 C74 -78.1(9)
Cr2 O31 C76 C77 179.2(2)
Cr3 O31 C76 C77 -37.2(3)
Cr4 O32 C77 C76 178.9(2)
Cr3 O32 C77 C76 -48.7(3)
Cr4 O32 C77 C78 48.2(3)
Cr3 O32 C77 C78 -179.4(2)
O31 C76 C77 O32 55.9(4)
O31 C76 C77 C78 178.7(3)
Cr5 O33 C78 C77 164.5(2)
Cr4 O33 C78 C77 24.4(3)
Cr5 O33 C78 C79 38.2(3)
Cr4 O33 C78 C79 -101.9(3)
O32 C77 C78 O33 -46.2(4)
C76 C77 C78 O33 -167.7(3)
O32 C77 C78 C79 71.3(4)
C76 C77 C78 C79 -50.2(5)
Cr6 O34 C79 C78 -102.6(3)
Cr5 O34 C79 C78 37.8(3)
Cr6 O34 C79 C80 22.8(4)
Cr5 O34 C79 C80 163.3(2)
O33 C78 C79 O34 -48.5(4)
C77 C78 C79 O34 -165.6(3)
O33 C78 C79 C80 -169.1(3)
C77 C78 C79 C80 73.9(4)
Cr6 O35 C80 C81 -105.6(3)
Cr7 O35 C80 C81 39.1(3)
Cr6 O35 C80 C79 14.5(4)
Cr7 O35 C80 C79 159.2(2)
O34 C79 C80 O35 -22.9(4)
C78 C79 C80 O35 97.2(4)
O34 C79 C80 C81 96.9(4)
C78 C79 C80 C81 -143.0(3)
C82 N1 C81 C80 166.6(3)
Cr7 N1 C81 C80 35.1(3)
O35 C80 C81 N1 -49.4(4)
C79 C80 C81 N1 -170.5(3)
C81 N1 C82 C83 53.4(5)
Cr7 N1 C82 C83 178.6(3)
C88 N2 C84 C85 -3.8(7)
Zn1 N2 C84 C85 -178.8(4)
N2 C84 C85 C86 3.4(7)
C84 C85 C86 C87 -0.9(7)
C84 C85 C86 C89 178.1(4)
C85 C86 C87 C88 -0.8(7)
C89 C86 C87 C88 -179.8(5)
C84 N2 C88 C87 1.9(7)
Zn1 N2 C88 C87 176.9(4)
C86 C87 C88 N2 0.3(8)
C87 C86 C89 C90 -144.5(5)
C85 C86 C89 C90 36.6(7)
C87 C86 C89 C94 36.6(7)
C85 C86 C89 C94 -142.4(5)
C94 C89 C90 C91 -0.3(8)
C86 C89 C90 C91 -179.2(5)
C89 C90 C91 C92 0.6(8)
C90 C91 C92 C93 -1.1(8)
C91 C92 C93 C94 1.3(8)
C92 C93 C94 C89 -1.0(8)
C90 C89 C94 C93 0.4(7)
C86 C89 C94 C93 179.4(5)
